data_4117776
loop_
_publ_author_name
'Ming Fang'
'Joy H. Farnaby'
'Joseph W. Ziller'
'Jefferson E. Bates'
'Filipp Furche'
'William J. Evans'

_publ_section_title
;
 Isolation of (CO)1- and (CO2)1-Radical Complexes of Rare Earths via
 Ln(NR2)3/K Reduction and [K2(18-crown-6)2]2+ Oligomerization
;
_journal_name_full 'Journal of the American Chemical Society'
_journal_page_first 6064
_journal_page_last 6067
_journal_paper_doi 10.1021/ja211220r
_journal_volume 134
_journal_year 2012
_chemical_formula_sum 'C54 H138 K2 N6 O6 Si12 Y2'
_chemical_formula_weight 1560.80
_chemical_name_systematic
; 
 ? 
;
_space_group_IT_number 2
_symmetry_cell_setting triclinic
_symmetry_space_group_name_Hall '-P 1'
_symmetry_space_group_name_H-M 'P -1'
_atom_sites_solution_hydrogens geom
_atom_sites_solution_primary direct
_atom_sites_solution_secondary difmap
_audit_creation_method SHELXTL
_cell_angle_alpha 92.9862(8)
_cell_angle_beta 106.9520(7)
_cell_angle_gamma 109.3992(7)
_cell_formula_units_Z 1
_cell_length_a 11.5505(7)
_cell_length_b 14.5565(9)
_cell_length_c 14.6670(9)
_cell_measurement_reflns_used 9003
_cell_measurement_temperature 153(2)
_cell_measurement_theta_max 28.23
_cell_measurement_theta_min 2.24
_cell_volume 2194.4(2)
_computing_cell_refinement 'Bruker SMART APEX2/SAINT'
_computing_data_collection 'Bruker SMART APEX2'
_computing_data_reduction 'Bruker SAINT'
_computing_molecular_graphics 'Bruker SHELXTL'
_computing_publication_material 'Bruker SHELXTL'
_computing_structure_refinement 'SHELXL-97 (Sheldrick, 2008)'
_computing_structure_solution 'SHELXS-97 (Sheldrick, 2008)'
_diffrn_ambient_temperature 153(2)
_diffrn_measured_fraction_theta_full 0.971
_diffrn_measured_fraction_theta_max 0.971
_diffrn_measurement_device_type 'Bruker SMART APEX II CCD'
_diffrn_measurement_method 'phi and omega'
_diffrn_radiation_monochromator graphite
_diffrn_radiation_source 'fine-focus sealed tube'
_diffrn_radiation_type MoK\a
_diffrn_radiation_wavelength 0.71073
_diffrn_reflns_av_R_equivalents 0.0155
_diffrn_reflns_av_sigmaI/netI 0.0185
_diffrn_reflns_limit_h_max 14
_diffrn_reflns_limit_h_min -14
_diffrn_reflns_limit_k_max 18
_diffrn_reflns_limit_k_min -18
_diffrn_reflns_limit_l_max 19
_diffrn_reflns_limit_l_min -19
_diffrn_reflns_number 24981
_diffrn_reflns_theta_full 27.48
_diffrn_reflns_theta_max 27.48
_diffrn_reflns_theta_min 1.47
_exptl_absorpt_coefficient_mu 1.615
_exptl_absorpt_correction_T_max 0.6979
_exptl_absorpt_correction_T_min 0.5573
_exptl_absorpt_correction_type multi-scan
_exptl_absorpt_process_details 'Bruker SADABS'
_exptl_crystal_colour colourless
_exptl_crystal_density_diffrn 1.181
_exptl_crystal_density_meas ?
_exptl_crystal_description irregular
_exptl_crystal_F_000 836
_exptl_crystal_size_max 0.41
_exptl_crystal_size_mid 0.41
_exptl_crystal_size_min 0.24
_refine_diff_density_max 1.802
_refine_diff_density_min -1.143
_refine_diff_density_rms 0.071
_refine_ls_extinction_method none
_refine_ls_goodness_of_fit_ref 1.049
_refine_ls_hydrogen_treatment constr
_refine_ls_matrix_type full
_refine_ls_number_parameters 372
_refine_ls_number_reflns 9772
_refine_ls_number_restraints 6
_refine_ls_restrained_S_all 1.051
_refine_ls_R_factor_all 0.0420
_refine_ls_R_factor_gt 0.0381
_refine_ls_shift/su_max 3.646
_refine_ls_shift/su_mean 0.069
_refine_ls_structure_factor_coef Fsqd
_refine_ls_weighting_details 'calc w=1/[\s^2^(Fo^2^)+(0.0538P)^2^+2.5069P] where P=(Fo^2^+2Fc^2^)/3'
_refine_ls_weighting_scheme calc
_refine_ls_wR_factor_gt 0.1003
_refine_ls_wR_factor_ref 0.1028
_reflns_number_gt 8988
_reflns_number_total 9772
_reflns_threshold_expression >2sigma(I)
_cod_data_source_file ja211220r_si_006.cif
_cod_data_source_block mf25
_cod_depositor_comments
;
The following automatic conversions were performed:

'_exptl_crystal_density_meas' value 'none' was changed to '?' - the
value is perceived as not measured.

Automatic conversion script
Id: cif_fix_values 3008 2015-01-20 13:52:24Z robertas 
;
_cod_database_code 4117776

loop_
_symmetry_equiv_pos_as_xyz
'x, y, z'
'-x, -y, -z'

loop_
_atom_site_label
_atom_site_type_symbol
_atom_site_fract_x
_atom_site_fract_y
_atom_site_fract_z
_atom_site_U_iso_or_equiv
_atom_site_adp_type
_atom_site_occupancy
_atom_site_symmetry_multiplicity
_atom_site_calc_flag
_atom_site_refinement_flags
_atom_site_disorder_assembly
_atom_site_disorder_group
Y1 Y 0.73155(2) 0.750154(16) 0.735140(15) 0.02038(7) Uani 1 1 d . . .
K1 K 0.35548(5) 0.37529(4) 0.57725(4) 0.02997(12) Uani 1 1 d . . .
Si1 Si 0.74235(6) 0.56736(5) 0.86725(5) 0.02351(13) Uani 1 1 d . . .
Si2 Si 0.98992(6) 0.74341(5) 0.92897(5) 0.02351(13) Uani 1 1 d . . .
Si3 Si 0.93879(6) 0.83532(5) 0.62120(5) 0.02454(14) Uani 1 1 d . . .
Si4 Si 0.86929(7) 0.99739(5) 0.70207(5) 0.02687(14) Uani 1 1 d . . .
Si5 Si 0.53451(6) 0.79108(5) 0.86545(5) 0.02294(13) Uani 1 1 d . . .
Si6 Si 0.43092(6) 0.73291(5) 0.64808(5) 0.02567(14) Uani 1 1 d . . .
O1 O 0.60169(16) 0.66254(13) 0.59421(12) 0.0270(4) Uani 1 1 d . . .
N1 N 0.83272(18) 0.68265(14) 0.85450(13) 0.0206(4) Uani 1 1 d . . .
N2 N 0.86084(19) 0.87754(14) 0.68622(14) 0.0237(4) Uani 1 1 d . . .
N3 N 0.55245(18) 0.76383(14) 0.75626(14) 0.0214(4) Uani 1 1 d . . .
C1 C 0.6968(3) 0.5610(2) 0.98041(19) 0.0366(6) Uani 1 1 d . . .
H1A H 0.6258 0.4981 0.9732 0.055 Uiso 1 1 calc R . .
H1B H 0.6685 0.6158 0.9916 0.055 Uiso 1 1 calc R . .
H1C H 0.7722 0.5657 1.0355 0.055 Uiso 1 1 calc R . .
C2 C 0.5840(3) 0.51901(19) 0.76445(18) 0.0306(5) Uani 1 1 d . . .
H2A H 0.6013 0.5165 0.7030 0.046 Uiso 1 1 calc R . .
H2B H 0.5357 0.5628 0.7658 0.046 Uiso 1 1 calc R . .
H2C H 0.5325 0.4525 0.7710 0.046 Uiso 1 1 calc R . .
C3 C 0.8216(3) 0.4750(2) 0.8631(3) 0.0461(7) Uani 1 1 d . . .
H3A H 0.7648 0.4106 0.8703 0.069 Uiso 1 1 calc R . .
H3B H 0.9047 0.4965 0.9158 0.069 Uiso 1 1 calc R . .
H3C H 0.8367 0.4693 0.8011 0.069 Uiso 1 1 calc R . .
C4 C 1.0165(3) 0.7224(2) 1.05726(18) 0.0334(6) Uani 1 1 d . . .
H4A H 0.9579 0.7433 1.0826 0.050 Uiso 1 1 calc R . .
H4B H 1.1067 0.7608 1.0965 0.050 Uiso 1 1 calc R . .
H4C H 0.9987 0.6521 1.0597 0.050 Uiso 1 1 calc R . .
C5 C 1.0389(3) 0.87979(19) 0.9314(2) 0.0349(6) Uani 1 1 d . . .
H5A H 0.9869 0.9046 0.9610 0.052 Uiso 1 1 calc R . .
H5B H 1.0243 0.8938 0.8652 0.052 Uiso 1 1 calc R . .
H5C H 1.1312 0.9123 0.9692 0.052 Uiso 1 1 calc R . .
C6 C 1.1126(3) 0.7060(3) 0.8920(2) 0.0435(7) Uani 1 1 d . . .
H6A H 1.1169 0.7275 0.8305 0.065 Uiso 1 1 calc R . .
H6B H 1.0869 0.6340 0.8846 0.065 Uiso 1 1 calc R . .
H6C H 1.1981 0.7369 0.9418 0.065 Uiso 1 1 calc R . .
C7 C 0.8803(3) 0.84610(19) 0.48963(19) 0.0350(6) Uani 1 1 d . . .
H7A H 0.9211 0.9144 0.4812 0.052 Uiso 1 1 calc R . .
H7B H 0.7857 0.8276 0.4675 0.052 Uiso 1 1 calc R . .
H7C H 0.9036 0.8020 0.4517 0.052 Uiso 1 1 calc R . .
C8 C 0.9075(3) 0.70062(19) 0.63097(18) 0.0291(5) Uani 1 1 d . . .
H8A H 0.9528 0.6755 0.5946 0.044 Uiso 1 1 calc R . .
H8B H 0.8140 0.6626 0.6043 0.044 Uiso 1 1 calc R . .
H8C H 0.9396 0.6941 0.6990 0.044 Uiso 1 1 calc R . .
C9 C 1.1200(3) 0.8962(2) 0.6645(2) 0.0396(6) Uani 1 1 d . . .
H9A H 1.1564 0.8617 0.6281 0.059 Uiso 1 1 calc R . .
H9B H 1.1542 0.8936 0.7334 0.059 Uiso 1 1 calc R . .
H9C H 1.1441 0.9652 0.6547 0.059 Uiso 1 1 calc R . .
C10 C 0.7824(3) 1.0125(2) 0.7876(2) 0.0372(6) Uani 1 1 d . . .
H10A H 0.6922 0.9660 0.7626 0.056 Uiso 1 1 calc R . .
H10B H 0.7836 1.0802 0.7942 0.056 Uiso 1 1 calc R . .
H10C H 0.8257 0.9993 0.8509 0.056 Uiso 1 1 calc R . .
C11 C 1.0396(3) 1.0895(2) 0.7545(2) 0.0394(6) Uani 1 1 d . . .
H11A H 1.0853 1.0909 0.7075 0.059 Uiso 1 1 calc R . .
H11B H 1.0851 1.0706 0.8136 0.059 Uiso 1 1 calc R . .
H11C H 1.0374 1.1551 0.7697 0.059 Uiso 1 1 calc R . .
C12 C 0.7936(3) 1.0378(2) 0.5876(2) 0.0428(7) Uani 1 1 d . . .
H12A H 0.7044 0.9913 0.5563 0.064 Uiso 1 1 calc R . .
H12B H 0.8442 1.0393 0.5441 0.064 Uiso 1 1 calc R . .
H12C H 0.7928 1.1039 0.6028 0.064 Uiso 1 1 calc R . .
C13 C 0.4275(3) 0.6809(2) 0.9010(2) 0.0326(5) Uani 1 1 d . . .
H13A H 0.4595 0.6266 0.8985 0.049 Uiso 1 1 calc R . .
H13B H 0.3384 0.6602 0.8563 0.049 Uiso 1 1 calc R . .
H13C H 0.4288 0.6982 0.9669 0.049 Uiso 1 1 calc R . .
C14 C 0.4642(3) 0.8900(2) 0.8676(2) 0.0374(6) Uani 1 1 d . . .
H14A H 0.5231 0.9515 0.8570 0.056 Uiso 1 1 calc R . .
H14B H 0.4529 0.9007 0.9305 0.056 Uiso 1 1 calc R . .
H14C H 0.3797 0.8695 0.8164 0.056 Uiso 1 1 calc R . .
C15 C 0.6949(3) 0.8358(2) 0.96474(18) 0.0315(5) Uani 1 1 d . . .
H15A H 0.7354 0.7863 0.9659 0.047 Uiso 1 1 calc R . .
H15B H 0.6816 0.8466 1.0268 0.047 Uiso 1 1 calc R . .
H15C H 0.7516 0.8980 0.9534 0.047 Uiso 1 1 calc R . .
C16 C 0.2624(2) 0.6661(2) 0.6496(2) 0.0368(6) Uani 1 1 d . . .
H16A H 0.2004 0.6541 0.5843 0.055 Uiso 1 1 calc R . .
H16B H 0.2417 0.7064 0.6935 0.055 Uiso 1 1 calc R . .
H16C H 0.2570 0.6029 0.6718 0.055 Uiso 1 1 calc R . .
C17 C 0.4270(3) 0.8415(2) 0.5865(2) 0.0390(6) Uani 1 1 d . . .
H17A H 0.3553 0.8196 0.5250 0.058 Uiso 1 1 calc R . .
H17B H 0.5094 0.8719 0.5743 0.058 Uiso 1 1 calc R . .
H17C H 0.4143 0.8898 0.6279 0.058 Uiso 1 1 calc R . .
C18 C 0.4723(2) 0.64671(17) 0.57021(17) 0.0256(5) Uani 1 1 d . . .
C19 C 0.3828(3) 0.5748(2) 0.49780(19) 0.0324(5) Uani 1 1 d . . .
H19A H 0.4116 0.5750 0.4405 0.039 Uiso 1 1 calc R . .
H19B H 0.2986 0.5845 0.4792 0.039 Uiso 1 1 calc R . .
O2 O 0.1626(2) 0.38709(18) 0.64287(14) 0.0440(5) Uani 1 1 d . . .
C20 C 0.1891(9) 0.4099(7) 0.7467(6) 0.030(2) Uiso 0.50 1 d P A 1
H20A H 0.2756 0.4624 0.7775 0.036 Uiso 0.50 1 calc PR A 1
H20B H 0.1870 0.3505 0.7771 0.036 Uiso 0.50 1 calc PR A 1
C21 C 0.0839(5) 0.4445(4) 0.7580(3) 0.0221(10) Uiso 0.50 1 d P A 1
H21A H 0.1015 0.5141 0.7488 0.026 Uiso 0.50 1 calc PR A 1
H21B H 0.0721 0.4366 0.8217 0.026 Uiso 0.50 1 calc PR A 1
C22 C -0.0365(6) 0.3713(5) 0.6732(4) 0.0406(13) Uiso 0.50 1 d P A 1
H22A H -0.0739 0.3070 0.6931 0.049 Uiso 0.50 1 calc PR A 1
H22B H -0.1049 0.3996 0.6509 0.049 Uiso 0.50 1 calc PR A 1
C23 C 0.0218(6) 0.3604(5) 0.5966(5) 0.0400(14) Uiso 0.50 1 d P A 1
H23A H -0.0177 0.2915 0.5621 0.048 Uiso 0.50 1 calc PR A 1
H23B H 0.0052 0.4043 0.5490 0.048 Uiso 0.50 1 calc PR A 1
C20B C 0.1734(9) 0.3917(7) 0.7403(7) 0.038(3) Uiso 0.50 1 d P A 2
H20C H 0.2519 0.4479 0.7799 0.046 Uiso 0.50 1 calc PR A 2
H20D H 0.1795 0.3300 0.7629 0.046 Uiso 0.50 1 calc PR A 2
C21B C 0.0552(9) 0.4049(7) 0.7478(6) 0.059(2) Uiso 0.50 1 d P A 2
H21C H -0.0044 0.3425 0.7581 0.071 Uiso 0.50 1 calc PR A 2
H21D H 0.0783 0.4567 0.8035 0.071 Uiso 0.50 1 calc PR A 2
C22B C -0.0075(7) 0.4333(5) 0.6595(5) 0.0459(14) Uiso 0.50 1 d P A 2
H22C H 0.0154 0.5058 0.6669 0.055 Uiso 0.50 1 calc PR A 2
H22D H -0.1031 0.4007 0.6397 0.055 Uiso 0.50 1 calc PR A 2
C23B C 0.0447(6) 0.3986(5) 0.5874(4) 0.0327(12) Uiso 0.50 1 d P A 2
H23C H -0.0186 0.3349 0.5475 0.039 Uiso 0.50 1 calc PR A 2
H23D H 0.0625 0.4477 0.5442 0.039 Uiso 0.50 1 calc PR A 2
O3 O 0.4431(2) 0.26222(16) 0.69482(16) 0.0479(5) Uani 1 1 d . . .
C24 C 0.419(2) 0.2318(13) 0.7769(14) 0.0683(8) Uiso 0.50 1 d PD A 1
H24A H 0.3267 0.2177 0.7700 0.082 Uiso 0.50 1 calc PR A 1
H24B H 0.4736 0.2844 0.8335 0.082 Uiso 0.50 1 calc PR A 1
C25 C 0.4501(10) 0.1405(7) 0.7911(7) 0.0683(8) Uiso 0.50 1 d PD A 1
H25A H 0.5269 0.1533 0.8492 0.082 Uiso 0.50 1 calc PR A 1
H25B H 0.3755 0.0863 0.7978 0.082 Uiso 0.50 1 calc PR A 1
C26 C 0.4769(9) 0.1164(7) 0.7035(6) 0.0683(8) Uiso 0.50 1 d PD A 1
H26A H 0.4014 0.0609 0.6594 0.082 Uiso 0.50 1 calc PR A 1
H26B H 0.5534 0.0964 0.7199 0.082 Uiso 0.50 1 calc PR A 1
C27 C 0.5021(12) 0.2041(8) 0.6563(8) 0.0683(8) Uiso 0.50 1 d PD A 1
H27A H 0.5966 0.2405 0.6724 0.082 Uiso 0.50 1 calc PR A 1
H27B H 0.4621 0.1857 0.5853 0.082 Uiso 0.50 1 calc PR A 1
C24B C 0.419(2) 0.2303(13) 0.7846(14) 0.0683(8) Uiso 0.50 1 d PD A 2
H24C H 0.3249 0.1949 0.7721 0.082 Uiso 0.50 1 calc PR A 2
H24D H 0.4504 0.2881 0.8361 0.082 Uiso 0.50 1 calc PR A 2
C25B C 0.4926(9) 0.1632(7) 0.8137(7) 0.0683(8) Uiso 0.50 1 d PD A 2
H25C H 0.5547 0.1880 0.8802 0.082 Uiso 0.50 1 calc PR A 2
H25D H 0.4320 0.0959 0.8118 0.082 Uiso 0.50 1 calc PR A 2
C26B C 0.5560(9) 0.1613(7) 0.7513(6) 0.0683(8) Uiso 0.50 1 d PD A 2
H26C H 0.5339 0.0919 0.7233 0.082 Uiso 0.50 1 calc PR A 2
H26D H 0.6507 0.1896 0.7864 0.082 Uiso 0.50 1 calc PR A 2
C27B C 0.5253(12) 0.2161(9) 0.6736(8) 0.0683(8) Uiso 0.50 1 d PD A 2
H27C H 0.6056 0.2663 0.6701 0.082 Uiso 0.50 1 calc PR A 2
H27D H 0.4802 0.1709 0.6109 0.082 Uiso 0.50 1 calc PR A 2

loop_
_atom_site_aniso_label
_atom_site_aniso_U_11
_atom_site_aniso_U_22
_atom_site_aniso_U_33
_atom_site_aniso_U_23
_atom_site_aniso_U_13
_atom_site_aniso_U_12
Y1 0.02137(11) 0.02417(12) 0.01920(11) 0.00765(8) 0.00793(8) 0.01108(9)
K1 0.0297(3) 0.0347(3) 0.0239(3) 0.0015(2) 0.0076(2) 0.0112(2)
Si1 0.0262(3) 0.0211(3) 0.0236(3) 0.0068(2) 0.0066(2) 0.0102(2)
Si2 0.0222(3) 0.0263(3) 0.0215(3) 0.0050(2) 0.0047(2) 0.0102(2)
Si3 0.0228(3) 0.0267(3) 0.0221(3) 0.0037(2) 0.0091(2) 0.0050(3)
Si4 0.0303(3) 0.0247(3) 0.0268(3) 0.0086(3) 0.0110(3) 0.0095(3)
Si5 0.0245(3) 0.0242(3) 0.0230(3) 0.0036(2) 0.0096(2) 0.0109(2)
Si6 0.0224(3) 0.0301(3) 0.0242(3) 0.0042(3) 0.0056(2) 0.0109(3)
O1 0.0236(8) 0.0326(9) 0.0238(8) 0.0038(7) 0.0077(7) 0.0093(7)
N1 0.0222(9) 0.0225(9) 0.0193(9) 0.0054(7) 0.0073(7) 0.0102(7)
N2 0.0246(10) 0.0258(10) 0.0219(9) 0.0070(7) 0.0085(8) 0.0093(8)
N3 0.0220(9) 0.0206(9) 0.0223(9) 0.0033(7) 0.0071(7) 0.0088(7)
C1 0.0372(14) 0.0400(15) 0.0286(13) 0.0126(11) 0.0112(11) 0.0077(12)
C2 0.0320(13) 0.0259(12) 0.0263(12) 0.0042(9) 0.0055(10) 0.0047(10)
C3 0.0482(17) 0.0302(14) 0.065(2) 0.0108(14) 0.0168(15) 0.0219(13)
C4 0.0380(14) 0.0347(13) 0.0231(12) 0.0068(10) 0.0030(10) 0.0137(11)
C5 0.0321(13) 0.0279(13) 0.0324(13) 0.0066(10) 0.0009(11) 0.0038(10)
C6 0.0287(14) 0.0604(19) 0.0428(16) 0.0019(14) 0.0094(12) 0.0207(13)
C7 0.0483(16) 0.0279(12) 0.0258(12) 0.0062(10) 0.0156(12) 0.0069(11)
C8 0.0311(13) 0.0309(12) 0.0261(12) 0.0047(10) 0.0098(10) 0.0119(10)
C9 0.0252(13) 0.0416(15) 0.0487(17) 0.0023(13) 0.0148(12) 0.0064(11)
C10 0.0436(15) 0.0279(13) 0.0414(15) 0.0014(11) 0.0205(13) 0.0096(11)
C11 0.0381(15) 0.0275(13) 0.0471(16) 0.0073(11) 0.0158(13) 0.0031(11)
C12 0.0528(18) 0.0435(16) 0.0404(16) 0.0211(13) 0.0156(14) 0.0254(14)
C13 0.0313(13) 0.0374(14) 0.0344(13) 0.0115(11) 0.0168(11) 0.0130(11)
C14 0.0439(16) 0.0361(14) 0.0419(15) 0.0036(12) 0.0177(13) 0.0240(12)
C15 0.0319(13) 0.0356(13) 0.0247(12) 0.0016(10) 0.0072(10) 0.0116(11)
C16 0.0228(12) 0.0456(16) 0.0388(15) 0.0004(12) 0.0085(11) 0.0106(11)
C17 0.0477(17) 0.0359(14) 0.0373(15) 0.0128(12) 0.0098(13) 0.0227(13)
C18 0.0278(12) 0.0247(11) 0.0248(11) 0.0074(9) 0.0084(9) 0.0100(9)
C19 0.0300(13) 0.0358(14) 0.0287(13) 0.0039(10) 0.0074(10) 0.0108(11)
O2 0.0387(11) 0.0656(14) 0.0311(10) -0.0029(9) 0.0105(9) 0.0256(10)
O3 0.0581(14) 0.0429(12) 0.0436(12) 0.0083(9) 0.0092(10) 0.0258(11)

loop_
_atom_type_symbol
_atom_type_description
_atom_type_scat_dispersion_real
_atom_type_scat_dispersion_imag
_atom_type_scat_source
C C 0.0033 0.0016 'International Tables Vol C Tables 4.2.6.8 and 6.1.1.4'
H H 0.0000 0.0000 'International Tables Vol C Tables 4.2.6.8 and 6.1.1.4'
N N 0.0061 0.0033 'International Tables Vol C Tables 4.2.6.8 and 6.1.1.4'
O O 0.0106 0.0060 'International Tables Vol C Tables 4.2.6.8 and 6.1.1.4'
Si Si 0.0817 0.0704 'International Tables Vol C Tables 4.2.6.8 and 6.1.1.4'
K K 0.2009 0.2494 'International Tables Vol C Tables 4.2.6.8 and 6.1.1.4'
Y Y -2.7962 3.5667 'International Tables Vol C Tables 4.2.6.8 and 6.1.1.4'

loop_
_geom_angle_atom_site_label_1
_geom_angle_atom_site_label_2
_geom_angle_atom_site_label_3
_geom_angle
_geom_angle_site_symmetry_1
_geom_angle_site_symmetry_3
O1 Y1 N3 85.78(7) . .
O1 Y1 N2 99.62(7) . .
N3 Y1 N2 117.64(7) . .
O1 Y1 N1 122.00(7) . .
N3 Y1 N1 111.57(7) . .
N2 Y1 N1 116.52(7) . .
O3 K1 O2 99.94(7) . .
O3 K1 O1 106.96(6) . 2_666
O2 K1 O1 140.18(6) . 2_666
O3 K1 C19 153.04(7) . .
O2 K1 C19 91.17(7) . .
O1 K1 C19 77.92(6) 2_666 .
O3 K1 C7 74.84(7) . 2_666
O2 K1 C7 73.06(7) . 2_666
O1 K1 C7 86.13(6) 2_666 2_666
C19 K1 C7 132.10(7) . 2_666
O3 K1 C19 89.87(7) . 2_666
O2 K1 C19 165.05(7) . 2_666
O1 K1 C19 43.88(6) 2_666 2_666
C19 K1 C19 75.31(8) . 2_666
C7 K1 C19 120.80(7) 2_666 2_666
O3 K1 C18 93.23(7) . 2_666
O2 K1 C18 162.66(6) . 2_666
O1 K1 C18 22.67(5) 2_666 2_666
C19 K1 C18 81.86(6) . 2_666
C7 K1 C18 99.93(6) 2_666 2_666
C19 K1 C18 22.90(6) 2_666 2_666
O3 K1 C8 127.35(7) . 2_666
O2 K1 C8 77.99(6) . 2_666
O1 K1 C8 62.41(6) 2_666 2_666
C19 K1 C8 78.86(7) . 2_666
C7 K1 C8 53.95(6) 2_666 2_666
C19 K1 C8 105.03(6) 2_666 2_666
C18 K1 C8 85.08(6) 2_666 2_666
O3 K1 Y1 110.46(5) . 2_666
O2 K1 Y1 120.91(5) . 2_666
O1 K1 Y1 20.96(4) 2_666 2_666
C19 K1 Y1 83.78(5) . 2_666
C7 K1 Y1 68.18(4) 2_666 2_666
C19 K1 Y1 64.77(4) 2_666 2_666
C18 K1 Y1 42.78(4) 2_666 2_666
C8 K1 Y1 43.21(4) 2_666 2_666
N1 Si1 C3 113.50(13) . .
N1 Si1 C1 115.24(11) . .
C3 Si1 C1 106.53(15) . .
N1 Si1 C2 109.25(10) . .
C3 Si1 C2 106.13(14) . .
C1 Si1 C2 105.52(13) . .
N1 Si1 Y1 37.02(6) . .
C3 Si1 Y1 129.84(11) . .
C1 Si1 Y1 122.43(10) . .
C2 Si1 Y1 72.52(8) . .
N1 Si2 C5 110.88(11) . .
N1 Si2 C4 113.30(11) . .
C5 Si2 C4 106.90(12) . .
N1 Si2 C6 113.83(12) . .
C5 Si2 C6 106.53(15) . .
C4 Si2 C6 104.85(14) . .
N2 Si3 C9 115.54(12) . .
N2 Si3 C7 112.24(12) . .
C9 Si3 C7 106.91(14) . .
N2 Si3 C8 108.51(11) . .
C9 Si3 C8 104.65(13) . .
C7 Si3 C8 108.56(12) . .
N2 Si3 Y1 40.65(7) . .
C9 Si3 Y1 132.11(10) . .
C7 Si3 Y1 120.42(10) . .
C8 Si3 Y1 68.29(8) . .
N2 Si4 C10 109.51(11) . .
N2 Si4 C12 113.67(13) . .
C10 Si4 C12 107.10(14) . .
N2 Si4 C11 113.55(12) . .
C10 Si4 C11 106.67(14) . .
C12 Si4 C11 105.90(14) . .
N3 Si5 C15 110.89(11) . .
N3 Si5 C13 112.64(11) . .
C15 Si5 C13 106.09(12) . .
N3 Si5 C14 112.95(12) . .
C15 Si5 C14 106.79(13) . .
C13 Si5 C14 107.07(13) . .
N3 Si6 C17 112.85(12) . .
N3 Si6 C16 116.45(12) . .
C17 Si6 C16 106.99(14) . .
N3 Si6 C18 104.49(10) . .
C17 Si6 C18 107.83(12) . .
C16 Si6 C18 107.84(12) . .
N3 Si6 Y1 40.62(7) . .
C17 Si6 Y1 108.19(10) . .
C16 Si6 Y1 144.07(10) . .
C18 Si6 Y1 67.64(8) . .
C18 O1 Y1 118.16(14) . .
C18 O1 K1 106.13(13) . 2_666
Y1 O1 K1 132.21(7) . 2_666
Si1 N1 Si2 121.55(11) . .
Si1 N1 Y1 115.98(10) . .
Si2 N1 Y1 122.47(10) . .
Si3 N2 Si4 124.32(12) . .
Si3 N2 Y1 109.92(10) . .
Si4 N2 Y1 125.51(11) . .
Si6 N3 Si5 124.25(12) . .
Si6 N3 Y1 109.85(9) . .
Si5 N3 Y1 125.69(10) . .
C19 C18 O1 121.4(2) . .
C19 C18 Si6 123.9(2) . .
O1 C18 Si6 114.70(17) . .
C19 C18 K1 77.59(16) . 2_666
O1 C18 K1 51.20(11) . 2_666
Si6 C18 K1 147.50(11) . 2_666
C18 C19 K1 106.16(17) . .
C20B O2 C23B 110.8(5) . .
C20B O2 C20 10.1(6) . .
C23B O2 C20 112.0(4) . .
C20B O2 C23 101.6(5) . .
C23B O2 C23 22.6(3) . .
C20 O2 C23 106.6(4) . .
C20B O2 K1 122.3(4) . .
C23B O2 K1 126.7(3) . .
C20 O2 K1 119.3(4) . .
C23 O2 K1 133.3(3) . .
O2 C20 C21 106.2(6) . .
C20 C21 C22 100.1(5) . .
C23 C22 C21 102.5(5) . .
O2 C23 C22 108.5(5) . .
O2 C20B C21B 106.2(7) . .
C22B C21B C20B 108.5(7) . .
C21B C22B C23B 103.7(6) . .
O2 C23B C22B 106.1(4) . .
C24 O3 C27B 107.4(7) . .
C24 O3 C27 111.3(7) . .
C27B O3 C27 12.1(8) . .
C24 O3 C24B 0.8(19) . .
C27B O3 C24B 107.3(6) . .
C27 O3 C24B 111.3(6) . .
C24 O3 K1 132.0(6) . .
C27B O3 K1 120.5(4) . .
C27 O3 K1 115.1(4) . .
C24B O3 K1 132.1(5) . .
O3 C24 C25 108.4(10) . .
C26 C25 C24 103.7(9) . .
C25 C26 C27 108.5(8) . .
O3 C27 C26 103.9(8) . .
O3 C24B C25B 105.7(10) . .
C26B C25B C24B 107.3(9) . .
C25B C26B C27B 112.8(9) . .
O3 C27B C26B 106.7(8) . .

loop_
_geom_bond_atom_site_label_1
_geom_bond_atom_site_label_2
_geom_bond_distance
_geom_bond_site_symmetry_2
Y1 O1 2.1899(17) .
Y1 N3 2.2486(19) .
Y1 N2 2.2599(19) .
Y1 N1 2.2682(18) .
K1 O3 2.663(2) .
K1 O2 2.721(2) .
K1 O1 2.7630(17) 2_666
K1 C19 3.139(3) .
K1 C7 3.323(3) 2_666
K1 C19 3.383(3) 2_666
K1 C18 3.406(2) 2_666
K1 C8 3.433(3) 2_666
K1 Y1 4.5344(6) 2_666
Si1 N1 1.710(2) .
Si1 C3 1.868(3) .
Si1 C1 1.880(3) .
Si1 C2 1.882(3) .
Si2 N1 1.717(2) .
Si2 C5 1.870(3) .
Si2 C4 1.875(3) .
Si2 C6 1.879(3) .
Si3 N2 1.704(2) .
Si3 C9 1.871(3) .
Si3 C7 1.883(3) .
Si3 C8 1.893(3) .
Si4 N2 1.714(2) .
Si4 C10 1.866(3) .
Si4 C12 1.875(3) .
Si4 C11 1.875(3) .
Si5 N3 1.717(2) .
Si5 C15 1.872(3) .
Si5 C13 1.876(3) .
Si5 C14 1.877(3) .
Si6 N3 1.702(2) .
Si6 C17 1.867(3) .
Si6 C16 1.872(3) .
Si6 C18 1.917(3) .
O1 C18 1.367(3) .
O1 K1 2.7630(17) 2_666
C18 C19 1.348(4) .
C18 K1 3.406(2) 2_666
O2 C20B 1.393(10) .
O2 C23B 1.437(6) .
O2 C20 1.460(9) .
O2 C23 1.472(7) .
C20 C21 1.507(10) .
C21 C22 1.577(8) .
C22 C23 1.495(9) .
C20B C21B 1.476(13) .
C21B C22B 1.443(11) .
C22B C23B 1.502(9) .
O3 C24 1.375(19) .
O3 C27B 1.422(13) .
O3 C27 1.434(13) .
O3 C24B 1.490(19) .
C24 C25 1.496(12) .
C25 C26 1.458(10) .
C26 C27 1.468(11) .
C24B C25B 1.499(12) .
C25B C26B 1.333(10) .
C26B C27B 1.452(11) .
